data_1537532
loop_
_publ_author_name
'Klein Haneveld, A.J.'
'Jellinek, F.'

_publ_section_title
;
 The crystal structure of stoichiometric uranium ditelluride
;
_journal_name_full 'Journal of the Less-Common Metals'
_journal_page_first 45
_journal_page_last 49
_journal_volume 21
_journal_year 1970
_chemical_formula_sum 'Te2 U'
_chemical_name_systematic 'U Te2'
_space_group_IT_number 71
_symmetry_space_group_name_Hall '-I 2 2'
_symmetry_space_group_name_H-M 'I m m m'
_cell_angle_alpha 90
_cell_angle_beta 90
_cell_angle_gamma 90
_cell_formula_units_Z 4
_cell_length_a 4.1617
_cell_length_b 6.1276
_cell_length_c 13.965
_cell_volume 356.125
_citation_journal_id_ASTM JCOMAH
_cod_data_source_file KleinHaneveld_JCOMAH_1970_1218.cif
_cod_data_source_block Te2U1
_cod_original_cell_volume 356.1247
_cod_original_formula_sum 'Te2 U1'
_cod_database_code 1537532

loop_
_symmetry_equiv_pos_as_xyz
x,y,z
-x,-y,z
x,-y,-z
-x,y,-z
-x,-y,-z
x,y,-z
-x,y,z
x,-y,z
x+1/2,y+1/2,z+1/2
-x+1/2,-y+1/2,z+1/2
x+1/2,-y+1/2,-z+1/2
-x+1/2,y+1/2,-z+1/2
-x+1/2,-y+1/2,-z+1/2
x+1/2,y+1/2,-z+1/2
-x+1/2,y+1/2,z+1/2
x+1/2,-y+1/2,z+1/2

loop_
_atom_site_label
_atom_site_type_symbol
_atom_site_fract_x
_atom_site_fract_y
_atom_site_fract_z
_atom_site_occupancy
_atom_site_U_iso_or_equiv
U1 U+4 0 0 0.1348 1 0.0
Te2 Te-2 0 0.251 0.5 1 0.0
Te1 Te-2 0.5 0 0.2977 1 0.0
